data_2000387
loop_
_publ_author_name
'Linn, K.'
'Masi, D.'
'Mealli, C.'
'Bianchini, C.'
'Peruzzini, M.'

_publ_section_title
;Structure of
 (4-pentynoato-<i>O</i>,<i>O</i>'){tris[2-(diphenylphosphino)ethyl]phosphine}iron(II)
 tetraphenylborate
;
_journal_issue 12
_journal_name_full 'Acta Crystallographica Section C'
_journal_page_first 2220
_journal_page_last 2222
_journal_paper_doi 10.1107/S0108270192004554
_journal_volume 48
_journal_year 1992
_chemical_formula_moiety 'C47 H47 Fe1 O2 P4,C24 H20 B1'
_chemical_formula_sum 'C71 H67 B Fe O2 P4'
_chemical_formula_weight 1142.9
_space_group_crystal_system monoclinic
_space_group_IT_number 14
_space_group_name_Hall '-P 2yab'
_space_group_name_H-M_alt 'P 1 21/a 1'
_cell_angle_alpha 90
_cell_angle_beta 103.63(2)
_cell_angle_gamma 90
_cell_formula_units_Z 4
_cell_length_a 26.296(3)
_cell_length_b 12.304(4)
_cell_length_c 19.061(2)
_cell_volume 5993(2)
_diffrn_radiation_type Cu
_diffrn_radiation_wavelength 1.5418
_exptl_absorpt_coefficient_mu 3.39
_exptl_crystal_F_000 2404
_cod_data_source_file li1002.cif
_cod_data_source_block li1002a
_cod_depositor_comments
;
 Updating space group information and adding the symmetry operation list.

 Antanas Vaitkus,
 2018-06-17
;
_cod_original_sg_symbol_H-M 'P 21/a'
_cod_original_formula_sum 'C71 H67 B1 Fe1 O2 P4'
_cod_database_code 2000387

loop_
_space_group_symop_id
_space_group_symop_operation_xyz
1 x,y,z
2 -x+1/2,y+1/2,-z
3 -x,-y,-z
4 x+1/2,-y+1/2,z

loop_
_atom_site_label
_atom_site_fract_x
_atom_site_fract_y
_atom_site_fract_z
_atom_site_U_iso_or_equiv
Fe(1) .13020(10) .30170(10) .27200(10) .0380(10)
P(1) .19930(10) .2952(3) .2206(2) .045(2)
P(2) .05360(10) .3601(2) .2976(2) .045(2)
P(3) .11760(10) .1233(2) .2765(2) .044(2)
P(4) .08210(10) .2914(3) .1641(2) .049(2)
O(1) .1784(3) .3474(6) .3706(4) .048(4)
O(2) .1438(3) .4654(6) .2883(4) .044(4)
C(1) .1759(4) .2625(10) .1245(6) .057(3)
C(2) .1204(4) .3053(11) .0959(6) .064(3)
C(3) .0262(5) .4464(10) .2208(6) .065(3)
C(4) .0318(4) .3981(10) .1484(6) .061(3)
C(5) .0552(4) .0887(10) .2141(6) .057(3)
C(6) .0475(5) .1600(10) .1452(7) .063(3)
C(7) .1723(4) .4458(10) .3505(7) .051(7)
C(8) .1983(4) .5357(9) .4006(7) .057(7)
C(9) .1869(6) .6472(11) .3736(8) .082(9)
C(10) .2143(7) .7243(13) .4267(9) .103(10)
C(11) .2366(9) .7795(15) .4686(11) .139(15)
C(1'1) .2551(3) .2070(6) .2548(3) .047(3)
C(2'1) .2735(3) .1983(6) .3295(3) .054(3)
C(3'1) .3202(3) .1434(6) .3583(3) .062(3)
C(4'1) .3485(3) .0973(6) .3124(3) .071(4)
C(5'1) .3301(3) .1061(6) .2378(3) .069(4)
C(6'1) .2835(3) .1609(6) .2090(3) .061(3)
C(1'2) .2333(3) .4257(7) .2226(4) .051(3)
C(2'2) .2174(3) .4989(7) .1657(4) .076(4)
C(3'2) .2427(3) .5987(7) .1670(4) .095(5)
C(4'2) .2839(3) .6255(7) .2251(4) .075(4)
C(5'2) .2999(3) .5523(7) .2820(4) .072(4)
C(6'2) .2745(3) .4525(7) .2807(4) .069(4)
C(1'3) .0582(3) .4495(7) .3766(3) .051(3)
C(2'3) .0307(3) .5473(7) .3703(3) .068(4)
C(3'3) .0326(3) .6114(7) .4312(3) .083(4)
C(4'3) .0620(3) .5778(7) .4984(3) .080(4)
C(5'3) .0896(3) .4800(7) .5047(3) .070(4)
C(6'3) .0876(3) .4158(7) .4438(3) .060(3)
C(1'4) -.0004(3) .2720(7) .3077(4) .058(3)
C(2'4) -.0441(3) .2541(7) .2512(4) .076(4)
C(3'4) -.0834(3) .1834(7) .2605(3) .086(4)
C(4'4) -.0790(3) .1304(7) .3264(4) .094(5)
C(5'4) -.0354(3) .1482(7) .3829(4) .093(5)
C(6'4) .0040(3) .2190(7) .3736(4) .071(4)
C(1'5) .1142(3) .0675(7) .3630(4) .052(3)
C(2'5) .0875(3) -.0291(7) .3683(4) .089(4)
C(3'5) .0896(3) -.0749(7) .4359(4) .118(6)
C(4'5) .1182(3) -.0240(7) .4981(4) .107(5)
C(5'5) .1448(3) .0726(7) .4928(4) .084(4)
C(6'5) .1428(3) .1183(7) .4253(4) .060(3)
C(1'6) .1619(3) .0242(7) .2495(3) .052(3)
C(2'6) .2034(3) -.021(7) .3011(3) .063(3)
C(3'6) .2397(3) -.0872(7) .2797(3) .081(4)
C(4'6) .2346(3) -.1100(7) .2066(3) .086(4)
C(5'6) .1932(3) -.0657(7) .1550(3) .082(4)
C(6'6) .1568(3) .0014(7) .1765(3) .061(3)
H11 .1760(4) .1858(10) .1185(6) ?
H12 .1985(4) .2949(10) .0983(6) ?
H21 .1220(4) .3799(11) .0836(6) ?
H22 .1040(4) .2652(11) .0541(6) ?
H31 .0437(5) .5145(10) .2277(6) ?
H32 -.0099(5) .4569(10) .2187(6) ?
H41 -.0007(4) .3678(10) .1237(6) ?
H42 .0416(4) .4540(10) .1198(6) ?
H51 .0273(4) .1016(10) .2369(6) ?
H52 .0555(4) .0142(10) .2012(6) ?
H61 .0607(5) .1219(10) .1099(7) ?
H62 .0112(5) .1734(10) .1272(7) ?
H81 .2351(4) .5254(9) .4099(7) ?
H82 .1872(4) .5293(9) .4444(7) ?
H91 .1503(6) .6600(11) .3647(8) ?
H92 .1980(6) .6559(11) .3300(8) ?
H111 .2532(9) .8361(15) .4996(11) ?
H2'1 .2542(3) .2297(6) .3607(3) ?
H3'1 .3327(3) .1375(6) .4091(3) ?
H4'1 .3803(3) .0600(6) .3321(3) ?
H5'1 .3494(3) .0747(6) .2066(3) ?
H6'1 .2710(3) .1669(6) .1581(3) ?
H2'2 .1893(3) .4807(7) .1262(4) ?
H3'2 .2318(3) .6485(7) .1283(4) ?
H4'2 .3012(3) .6935(7) .2260(4) ?
H5'2 .3280(3) .5705(7) .3216(4) ?
H6'2 .2854(3) .4027(7) .3194(4) ?
H2'3 .0106(3) .5702(7) .3245(3) ?
H3'3 .0138(3) .6780(7) .4269(3) ?
H4'3 .0633(3) .6214(7) .5399(3) ?
H5'3 .1096(3) .4570(7) .5505(3) ?
H6'3 .1064(3) .3492(7) .4481(3) ?
H2'4 -.0470(3) .2902(7) .2063(4) ?
H3'4 -.1131(3) .1712(7) .2220(4) ?
H4'4 -.1058(3) .0822(7) .3327(4) ?
H5'4 -.0324(3) .1122(7) .4277(4) ?
H6'4 .0337(3) .2312(7) .4121(4) ?
H2'5 .0681(3) -.0638(7) .3259(4) ?
H3'5 .0715(3) -.1407(7) .4395(4) ?
H4'5 .1196(3) -.0552(7) .5441(4) ?
H5'5 .1643(3) .1072(7) .5353(4) ?
H6'5 .1609(3) .1841(7) .4217(4) ?
H2'6 .2068(3) -.0046(7) .3508(3) ?
H3'6 .2679(3) -.1173(7) .3148(3) ?
H4'6 .2594(3) -.1557(7) .1920(3) ?
H5'6 .1898(3) -.0813(7) .1053(3) ?
H6'6 .1286(3) .0315(7) .1413(3) ?

loop_
_geom_angle_atom_site_label_1
_geom_angle_atom_site_label_2
_geom_angle_atom_site_label_3
_geom_angle
P(1) Fe(1) O(1) 91.1(2)
P(2) Fe(1) O(1) 95.8(2)
P(3) Fe(1) O(1) 107.3(2)
P(4) Fe(1) O(1) 167.4(2)
O(1) Fe(1) O(2) 63.4(3)
P(1) Fe(1) P(2) 159.7(2)
P(1) Fe(1) P(3) 97.10(10)
P(1) Fe(1) P(4) 86.30(10)
O(2) Fe(1) P(3) 98.90(10)
P(2) Fe(1) P(4) 82.70(10)
P(3) Fe(1) P(4) 85.30(10)
O(1) C(7) O(2) 118.0(10)

loop_
_geom_bond_atom_site_label_1
_geom_bond_atom_site_label_2
_geom_bond_distance
Fe(1) P(1) 2.259(4)
Fe(1) P(2) 2.297(3)
Fe(1) P(3) 2.224(3)
Fe(1) P(4) 2.151(3)
Fe(1) O(1) 2.080(7)
Fe(1) O(2) 2.057(7)
